data_1565743
loop_
_publ_author_name
'Yakubu, Abdallah'
'Suzuki, Takayoshi'
'Kita, Masakazu'

_publ_section_title
;
 Dinuclear lanthanoid(III) dithiocarbamato complexes bridged by
 (E)-N-benzylidenepicolinohydrazonate: Syntheses, crystal structures and
 spectroscopic properties
;
_journal_name_full 'Inorganica Chimica Acta'
_journal_page_first 119124
_journal_paper_doi 10.1016/j.ica.2019.119124
_journal_volume 498
_journal_year 2019
_chemical_formula_moiety 'C50 H62 N10 O4 Pr2 S8'
_chemical_formula_sum 'C50 H62 N10 O4 Pr2 S8'
_chemical_formula_weight 1405.39
_space_group_crystal_system triclinic
_space_group_IT_number 2
_space_group_name_Hall '-P 1'
_space_group_name_H-M_alt 'P -1'
_atom_sites_solution_hydrogens geom
_atom_sites_solution_primary direct
_atom_sites_solution_secondary difmap
_audit_creation_method SHELXL-2014/7
_cell_angle_alpha 79.695(3)
_cell_angle_beta 87.949(4)
_cell_angle_gamma 73.625(5)
_cell_formula_units_Z 1
_cell_length_a 10.8569(8)
_cell_length_b 11.5007(8)
_cell_length_c 12.4732(8)
_cell_measurement_reflns_used 10007
_cell_measurement_temperature 188(2)
_cell_measurement_theta_max 27.56
_cell_measurement_theta_min 3.00
_cell_volume 1469.97(18)
_computing_cell_refinement 'RAPID AUTO'
_computing_data_collection 'RAPID AUTO (Rigaku)'
_computing_data_reduction 'RAPID AUTO'
_computing_molecular_graphics 'CrystalStructure 4.3'
_computing_publication_material 'CrystalStructure 4.3 (Rigaku, 2018)'
_computing_structure_refinement 'SHELXL-2014/7 (Sheldrick, 2014)'
_computing_structure_solution 'SHELXT Version 2014/5 (Sheldrick, 2014)'
_diffrn_ambient_temperature 188(2)
_diffrn_detector_area_resol_mean 10.000
_diffrn_measured_fraction_theta_full 0.998
_diffrn_measured_fraction_theta_max 0.987
_diffrn_measurement_device_type 'Rigaku R-AXIS RAPID'
_diffrn_measurement_method \w
_diffrn_radiation_type MoK\a
_diffrn_radiation_wavelength 0.71075
_diffrn_reflns_av_R_equivalents 0.0509
_diffrn_reflns_av_unetI/netI 0.0660
_diffrn_reflns_Laue_measured_fraction_full 0.998
_diffrn_reflns_Laue_measured_fraction_max 0.987
_diffrn_reflns_limit_h_max 14
_diffrn_reflns_limit_h_min -14
_diffrn_reflns_limit_k_max 14
_diffrn_reflns_limit_k_min -14
_diffrn_reflns_limit_l_max 16
_diffrn_reflns_limit_l_min -16
_diffrn_reflns_number 14495
_diffrn_reflns_point_group_measured_fraction_full 0.998
_diffrn_reflns_point_group_measured_fraction_max 0.987
_diffrn_reflns_theta_full 25.242
_diffrn_reflns_theta_max 27.484
_diffrn_reflns_theta_min 3.006
_exptl_absorpt_coefficient_mu 1.973
_exptl_absorpt_correction_T_max 0.821
_exptl_absorpt_correction_T_min 0.733
_exptl_absorpt_correction_type numerical
_exptl_absorpt_process_details 'NUMABS (Rigaku, 1999)'
_exptl_crystal_colour green
_exptl_crystal_density_diffrn 1.588
_exptl_crystal_density_method 'not measured'
_exptl_crystal_description platelet
_exptl_crystal_F_000 710
_exptl_crystal_size_max 0.200
_exptl_crystal_size_mid 0.150
_exptl_crystal_size_min 0.100
_refine_diff_density_max 1.492
_refine_diff_density_min -2.223
_refine_diff_density_rms 0.173
_refine_ls_extinction_coef .
_refine_ls_extinction_method none
_refine_ls_goodness_of_fit_ref 1.121
_refine_ls_hydrogen_treatment constr
_refine_ls_matrix_type full
_refine_ls_number_parameters 334
_refine_ls_number_reflns 6639
_refine_ls_number_restraints 0
_refine_ls_restrained_S_all 1.121
_refine_ls_R_factor_all 0.1002
_refine_ls_R_factor_gt 0.0526
_refine_ls_shift/su_max 0.000
_refine_ls_shift/su_mean 0.000
_refine_ls_structure_factor_coef Fsqd
_refine_ls_weighting_details 'w=1/[\s^2^(Fo^2^)+(0.0485P)^2^+7.0386P] where P=(Fo^2^+2Fc^2^)/3'
_refine_ls_weighting_scheme calc
_refine_ls_wR_factor_gt 0.1145
_refine_ls_wR_factor_ref 0.1601
_reflns_Friedel_coverage 0.000
_reflns_Friedel_fraction_full .
_reflns_Friedel_fraction_max .
_reflns_number_gt 4300
_reflns_number_total 6639
_reflns_threshold_expression 'I > 2\s(I)'
_cod_data_source_file 2b_Pr_pyrdtc_bphz.cif
_cod_data_source_block '[Pr2(pyrdtc)4(bphz)2]'
_cod_original_cell_volume 1469.98(19)
_cod_database_code 1565743
_shelx_shelxl_version_number 2014/7
_shelx_space_group_comment
;
The symmetry employed for this shelxl refinement is uniquely defined
by the following loop, which should always be used as a source of
symmetry information in preference to the above space-group names.
They are only intended as comments.
;
_shelx_estimated_absorpt_t_min 0.694
_shelx_estimated_absorpt_t_max 0.827

loop_
_space_group_symop_operation_xyz
'x, y, z'
'-x, -y, -z'

loop_
_atom_site_label
_atom_site_type_symbol
_atom_site_fract_x
_atom_site_fract_y
_atom_site_fract_z
_atom_site_U_iso_or_equiv
_atom_site_adp_type
_atom_site_occupancy
_atom_site_site_symmetry_order
_atom_site_calc_flag
_atom_site_refinement_flags_posn
_atom_site_refinement_flags_adp
_atom_site_refinement_flags_occupancy
_atom_site_disorder_assembly
_atom_site_disorder_group
Pr1 Pr 0.50395(4) 0.66462(4) 0.39562(3) 0.04529(15) Uani 1 1 d . . . . .
S1 S 0.4153(3) 0.9330(2) 0.39828(16) 0.0618(6) Uani 1 1 d . . . . .
S2 S 0.5187(3) 0.8466(2) 0.19616(17) 0.0666(6) Uani 1 1 d . . . . .
S3 S 0.7531(2) 0.5482(2) 0.29412(17) 0.0606(6) Uani 1 1 d . . . . .
S4 S 0.5101(2) 0.5258(2) 0.21261(16) 0.0619(6) Uani 1 1 d . . . . .
O1 O 0.6137(5) 0.4926(5) 0.5406(4) 0.0464(12) Uani 1 1 d . . . . .
O2 O 0.4156(6) 0.7039(5) 0.5819(4) 0.0667(17) Uani 1 1 d . . . . .
N1 N 0.7042(7) 0.6903(6) 0.4910(5) 0.0528(16) Uani 1 1 d . . . . .
N2 N 0.7967(7) 0.3856(7) 0.6472(5) 0.0569(17) Uani 1 1 d . . . . .
N3 N 0.7368(7) 0.2899(7) 0.6678(5) 0.0580(17) Uani 1 1 d . . . . .
N4 N 0.3965(7) 1.0777(6) 0.2070(5) 0.0586(18) Uani 1 1 d . . . . .
N5 N 0.7362(8) 0.4471(7) 0.1236(5) 0.0622(19) Uani 1 1 d . . . . .
C1 C 0.7492(9) 0.7864(8) 0.4625(6) 0.059(2) Uani 1 1 d . . . . .
H1 H 0.6959 0.8565 0.4172 0.071 Uiso 1 1 calc R U . . .
C2 C 0.8693(9) 0.7938(8) 0.4936(7) 0.060(2) Uani 1 1 d . . . . .
H2 H 0.8952 0.8666 0.4710 0.072 Uiso 1 1 calc R U . . .
C3 C 0.9485(10) 0.6922(10) 0.5579(8) 0.076(3) Uani 1 1 d . . . . .
H3 H 1.0318 0.6913 0.5797 0.091 Uiso 1 1 calc R U . . .
C4 C 0.8991(10) 0.5860(10) 0.5910(8) 0.079(3) Uani 1 1 d . . . . .
H4 H 0.9497 0.5146 0.6367 0.095 Uiso 1 1 calc R U . . .
C5 C 0.7784(7) 0.5891(7) 0.5559(6) 0.0447(17) Uani 1 1 d . . . . .
C6 C 0.7257(7) 0.4847(7) 0.5819(5) 0.0457(17) Uani 1 1 d . . . . .
C7 C 0.8035(9) 0.1874(9) 0.7256(7) 0.068(2) Uani 1 1 d . . . . .
H7 H 0.7613 0.1243 0.7380 0.082 Uiso 1 1 calc R U . . .
C8 C 0.9293(9) 0.1524(9) 0.7739(8) 0.069(2) Uani 1 1 d . . . . .
C9 C 1.0116(9) 0.2228(10) 0.7669(7) 0.071(3) Uani 1 1 d . . . . .
H9 H 0.9894 0.3049 0.7278 0.085 Uiso 1 1 calc R U . . .
C10 C 1.1325(11) 0.1681(12) 0.8209(10) 0.091(3) Uani 1 1 d . . . . .
H10 H 1.1927 0.2148 0.8147 0.109 Uiso 1 1 calc R U . . .
C11 C 1.1672(17) 0.0517(15) 0.8814(19) 0.188(10) Uani 1 1 d . . . . .
H11 H 1.2495 0.0177 0.9154 0.226 Uiso 1 1 calc R U . . .
C12 C 1.079(2) -0.013(2) 0.891(3) 0.30(2) Uani 1 1 d . . . . .
H12 H 1.0997 -0.0933 0.9336 0.361 Uiso 1 1 calc R U . . .
C13 C 0.9570(17) 0.0364(14) 0.838(2) 0.226(14) Uani 1 1 d . . . . .
H13 H 0.8958 -0.0094 0.8456 0.272 Uiso 1 1 calc R U . . .
C14 C 0.4406(8) 0.9630(8) 0.2603(6) 0.0521(19) Uani 1 1 d . . . . .
C15 C 0.3234(13) 1.1820(9) 0.2574(8) 0.090(4) Uani 1 1 d . . . . .
H15A H 0.3748 1.1962 0.3152 0.107 Uiso 1 1 calc R U . . .
H15B H 0.2429 1.1678 0.2892 0.107 Uiso 1 1 calc R U . . .
C16 C 0.2956(17) 1.2888(12) 0.1641(10) 0.141(7) Uani 1 1 d . . . . .
H16A H 0.2042 1.3366 0.1646 0.169 Uiso 1 1 calc R U . . .
H16B H 0.3491 1.3439 0.1716 0.169 Uiso 1 1 calc R U . . .
C17 C 0.3226(16) 1.2448(11) 0.0667(9) 0.129(6) Uani 1 1 d . . . . .
H17A H 0.3642 1.2986 0.0162 0.155 Uiso 1 1 calc R U . . .
H17B H 0.2419 1.2452 0.0318 0.155 Uiso 1 1 calc R U . . .
C18 C 0.4102(11) 1.1162(9) 0.0888(7) 0.074(3) Uani 1 1 d . . . . .
H18A H 0.3829 1.0622 0.0467 0.088 Uiso 1 1 calc R U . . .
H18B H 0.5000 1.1150 0.0707 0.088 Uiso 1 1 calc R U . . .
C19 C 0.6728(8) 0.5022(7) 0.2027(6) 0.054(2) Uani 1 1 d . . . . .
C20 C 0.8748(10) 0.4212(11) 0.1093(8) 0.084(3) Uani 1 1 d . . . . .
H20A H 0.9222 0.3634 0.1727 0.101 Uiso 1 1 calc R U . . .
H20B H 0.9019 0.4978 0.0985 0.101 Uiso 1 1 calc R U . . .
C21 C 0.8950(17) 0.3641(16) 0.0086(13) 0.138(6) Uani 1 1 d . . . . .
H21A H 0.9271 0.4179 -0.0500 0.166 Uiso 1 1 calc R U . . .
H21B H 0.9613 0.2838 0.0239 0.166 Uiso 1 1 calc R U . . .
C22 C 0.7835(14) 0.3468(14) -0.0268(10) 0.120(6) Uani 1 1 d . . . . .
H22A H 0.7922 0.2577 -0.0195 0.144 Uiso 1 1 calc R U . . .
H22B H 0.7669 0.3847 -0.1046 0.144 Uiso 1 1 calc R U . . .
C23 C 0.6754(11) 0.4045(10) 0.0400(7) 0.083(3) Uani 1 1 d . . . . .
H23A H 0.6132 0.4745 -0.0051 0.099 Uiso 1 1 calc R U . . .
H23B H 0.6303 0.3438 0.0742 0.099 Uiso 1 1 calc R U . . .
C24 C 0.298(3) 0.7873(18) 0.6158(14) 0.280(19) Uani 1 1 d . . . . .
H24A H 0.2566 0.8477 0.5513 0.336 Uiso 1 1 calc R U . . .
H24B H 0.2374 0.7391 0.6442 0.336 Uiso 1 1 calc R U . . .
C25 C 0.318(3) 0.8475(19) 0.6916(19) 0.229(12) Uani 1 1 d . . . . .
H25A H 0.2366 0.9016 0.7110 0.274 Uiso 1 1 calc R U . . .
H25B H 0.3573 0.7884 0.7564 0.274 Uiso 1 1 calc R U . . .
H25C H 0.3764 0.8970 0.6635 0.274 Uiso 1 1 calc R U . . .

loop_
_atom_site_aniso_label
_atom_site_aniso_U_11
_atom_site_aniso_U_22
_atom_site_aniso_U_33
_atom_site_aniso_U_23
_atom_site_aniso_U_13
_atom_site_aniso_U_12
Pr1 0.0569(3) 0.0507(3) 0.0273(2) -0.00422(16) 0.00204(16) -0.0153(2)
S1 0.0958(17) 0.0552(13) 0.0329(9) -0.0060(9) 0.0061(10) -0.0204(12)
S2 0.0884(17) 0.0557(13) 0.0392(10) 0.0015(9) 0.0194(10) -0.0022(12)
S3 0.0579(13) 0.0753(15) 0.0469(11) -0.0210(10) 0.0044(9) -0.0097(11)
S4 0.0769(15) 0.0847(16) 0.0335(9) -0.0187(10) 0.0082(9) -0.0334(13)
O1 0.051(3) 0.052(3) 0.036(3) -0.004(2) 0.000(2) -0.015(3)
O2 0.097(5) 0.056(4) 0.037(3) -0.005(3) 0.020(3) -0.009(3)
N1 0.072(4) 0.052(4) 0.036(3) -0.007(3) 0.008(3) -0.021(4)
N2 0.061(4) 0.060(4) 0.046(4) -0.006(3) 0.002(3) -0.013(4)
N3 0.066(4) 0.057(4) 0.049(4) -0.002(3) -0.003(3) -0.019(4)
N4 0.080(5) 0.049(4) 0.038(3) -0.003(3) 0.008(3) -0.008(4)
N5 0.086(5) 0.062(5) 0.032(3) -0.010(3) 0.009(3) -0.010(4)
C1 0.072(6) 0.066(6) 0.044(4) -0.009(4) 0.004(4) -0.028(5)
C2 0.070(6) 0.063(6) 0.054(5) -0.013(4) 0.011(4) -0.031(5)
C3 0.071(6) 0.088(8) 0.069(6) -0.020(6) 0.007(5) -0.019(6)
C4 0.080(7) 0.085(7) 0.073(6) -0.015(6) 0.003(5) -0.025(6)
C5 0.045(4) 0.059(5) 0.037(4) -0.016(3) 0.007(3) -0.022(4)
C6 0.046(4) 0.058(5) 0.032(3) -0.012(3) 0.005(3) -0.011(4)
C7 0.072(6) 0.064(6) 0.064(6) -0.005(5) -0.002(5) -0.015(5)
C8 0.063(6) 0.063(6) 0.075(6) -0.003(5) -0.011(5) -0.013(5)
C9 0.060(6) 0.095(7) 0.058(5) -0.021(5) 0.005(4) -0.018(5)
C10 0.080(8) 0.106(9) 0.092(8) -0.022(7) -0.001(6) -0.032(7)
C11 0.122(13) 0.100(12) 0.32(3) 0.051(15) -0.105(16) -0.034(10)
C12 0.20(2) 0.136(17) 0.52(5) 0.14(3) -0.21(3) -0.067(17)
C13 0.149(15) 0.089(11) 0.41(4) 0.087(16) -0.15(2) -0.038(11)
C14 0.057(5) 0.063(5) 0.036(4) -0.004(4) 0.004(3) -0.019(4)
C15 0.144(11) 0.053(6) 0.051(5) -0.005(5) 0.017(6) 0.000(6)
C16 0.224(18) 0.078(9) 0.072(8) 0.003(7) 0.043(10) 0.020(10)
C17 0.211(16) 0.070(8) 0.054(6) 0.009(6) 0.022(8) 0.032(9)
C18 0.103(8) 0.063(6) 0.040(4) 0.006(4) 0.013(5) -0.011(5)
C19 0.073(6) 0.052(5) 0.032(4) -0.001(3) 0.008(4) -0.014(4)
C20 0.081(7) 0.096(8) 0.054(5) -0.015(5) 0.018(5) 0.008(6)
C21 0.151(15) 0.165(15) 0.118(12) -0.082(11) 0.075(11) -0.050(12)
C22 0.134(12) 0.122(11) 0.072(7) -0.053(7) -0.017(8) 0.043(9)
C23 0.119(9) 0.091(8) 0.041(5) -0.026(5) 0.010(5) -0.028(7)
C24 0.63(6) 0.114(14) 0.091(12) -0.026(11) 0.17(2) -0.10(2)
C25 0.36(4) 0.15(2) 0.19(2) -0.059(18) 0.10(2) -0.10(2)

loop_
_atom_type_symbol
_atom_type_description
_atom_type_scat_dispersion_real
_atom_type_scat_dispersion_imag
_atom_type_scat_source
C C 0.0033 0.0016 'International Tables Vol C Tables 4.2.6.8 and 6.1.1.4'
H H 0.0000 0.0000 'International Tables Vol C Tables 4.2.6.8 and 6.1.1.4'
N N 0.0061 0.0033 'International Tables Vol C Tables 4.2.6.8 and 6.1.1.4'
O O 0.0106 0.0060 'International Tables Vol C Tables 4.2.6.8 and 6.1.1.4'
Pr Pr -0.2180 2.8214 'International Tables Vol C Tables 4.2.6.8 and 6.1.1.4'
S S 0.1246 0.1234 'International Tables Vol C Tables 4.2.6.8 and 6.1.1.4'

loop_
_geom_angle_atom_site_label_1
_geom_angle_atom_site_label_2
_geom_angle_atom_site_label_3
_geom_angle
_geom_angle_site_symmetry_1
_geom_angle_site_symmetry_3
O1 Pr1 O1 64.34(19) . 2_666
O1 Pr1 O2 69.51(18) . .
O1 Pr1 O2 73.95(18) 2_666 .
O1 Pr1 N1 63.46(18) . .
O1 Pr1 N1 126.58(17) 2_666 .
O2 Pr1 N1 78.2(2) . .
O1 Pr1 N3 124.44(19) . 2_666
O1 Pr1 N3 60.98(19) 2_666 2_666
O2 Pr1 N3 86.6(2) . 2_666
N1 Pr1 N3 159.0(2) . 2_666
O1 Pr1 S1 129.61(12) . .
O1 Pr1 S1 127.77(13) 2_666 .
O2 Pr1 S1 69.55(14) . .
N1 Pr1 S1 80.49(16) . .
N3 Pr1 S1 80.60(16) 2_666 .
O1 Pr1 S2 149.54(13) . .
O1 Pr1 S2 138.49(12) 2_666 .
O2 Pr1 S2 128.83(14) . .
N1 Pr1 S2 94.19(15) . .
N3 Pr1 S2 83.97(16) 2_666 .
S1 Pr1 S2 59.30(6) . .
O1 Pr1 S4 99.79(12) . .
O1 Pr1 S4 73.39(12) 2_666 .
O2 Pr1 S4 147.04(16) . .
N1 Pr1 S4 126.17(15) . .
N3 Pr1 S4 73.81(16) 2_666 .
S1 Pr1 S4 130.37(6) . .
S2 Pr1 S4 76.08(7) . .
O1 Pr1 S3 76.34(12) . .
O1 Pr1 S3 110.12(13) 2_666 .
O2 Pr1 S3 139.52(15) . .
N1 Pr1 S3 67.29(15) . .
N3 Pr1 S3 131.66(16) 2_666 .
S1 Pr1 S3 121.96(7) . .
S2 Pr1 S3 75.87(7) . .
S4 Pr1 S3 58.94(6) . .
C14 S1 Pr1 90.0(3) . .
C14 S2 Pr1 90.2(3) . .
C19 S3 Pr1 90.5(3) . .
C19 S4 Pr1 90.4(3) . .
C6 O1 Pr1 122.3(4) . .
C6 O1 Pr1 122.0(4) . 2_666
Pr1 O1 Pr1 115.66(19) . 2_666
C24 O2 Pr1 132.7(9) . .
C1 N1 C5 118.4(7) . .
C1 N1 Pr1 123.1(6) . .
C5 N1 Pr1 117.0(5) . .
C6 N2 N3 112.1(7) . .
C7 N3 N2 115.8(7) . .
C7 N3 Pr1 124.9(6) . 2_666
N2 N3 Pr1 119.1(5) . 2_666
C14 N4 C15 124.3(7) . .
C14 N4 C18 124.5(7) . .
C15 N4 C18 111.2(7) . .
C19 N5 C20 124.0(8) . .
C19 N5 C23 124.3(8) . .
C20 N5 C23 111.7(7) . .
N1 C1 C2 125.5(9) . .
N1 C1 H1 117.3 . .
C2 C1 H1 117.3 . .
C3 C2 C1 117.9(8) . .
C3 C2 H2 121.0 . .
C1 C2 H2 121.0 . .
C2 C3 C4 117.0(10) . .
C2 C3 H3 121.5 . .
C4 C3 H3 121.5 . .
C5 C4 C3 120.1(10) . .
C5 C4 H4 119.9 . .
C3 C4 H4 119.9 . .
N1 C5 C4 121.0(8) . .
N1 C5 C6 116.0(6) . .
C4 C5 C6 122.9(8) . .
O1 C6 N2 124.2(7) . .
O1 C6 C5 119.2(7) . .
N2 C6 C5 116.6(7) . .
N3 C7 C8 131.6(9) . .
N3 C7 H7 114.2 . .
C8 C7 H7 114.2 . .
C9 C8 C13 121.8(11) . .
C9 C8 C7 126.6(9) . .
C13 C8 C7 111.4(10) . .
C8 C9 C10 116.8(11) . .
C8 C9 H9 121.6 . .
C10 C9 H9 121.6 . .
C11 C10 C9 123.8(12) . .
C11 C10 H10 118.1 . .
C9 C10 H10 118.1 . .
C12 C11 C10 117.3(15) . .
C12 C11 H11 121.3 . .
C10 C11 H11 121.3 . .
C11 C12 C13 121.4(17) . .
C11 C12 H12 119.3 . .
C13 C12 H12 119.3 . .
C8 C13 C12 118.7(15) . .
C8 C13 H13 120.7 . .
C12 C13 H13 120.7 . .
N4 C14 S2 121.7(6) . .
N4 C14 S1 118.8(6) . .
S2 C14 S1 119.5(5) . .
N4 C15 C16 103.5(8) . .
N4 C15 H15A 111.1 . .
C16 C15 H15A 111.1 . .
N4 C15 H15B 111.1 . .
C16 C15 H15B 111.1 . .
H15A C15 H15B 109.0 . .
C17 C16 C15 109.2(10) . .
C17 C16 H16A 109.8 . .
C15 C16 H16A 109.8 . .
C17 C16 H16B 109.8 . .
C15 C16 H16B 109.8 . .
H16A C16 H16B 108.3 . .
C16 C17 C18 109.4(10) . .
C16 C17 H17A 109.8 . .
C18 C17 H17A 109.8 . .
C16 C17 H17B 109.8 . .
C18 C17 H17B 109.8 . .
H17A C17 H17B 108.2 . .
N4 C18 C17 103.1(8) . .
N4 C18 H18A 111.1 . .
C17 C18 H18A 111.1 . .
N4 C18 H18B 111.1 . .
C17 C18 H18B 111.1 . .
H18A C18 H18B 109.1 . .
N5 C19 S3 120.2(7) . .
N5 C19 S4 119.9(7) . .
S3 C19 S4 120.0(5) . .
N5 C20 C21 102.4(10) . .
N5 C20 H20A 111.3 . .
C21 C20 H20A 111.3 . .
N5 C20 H20B 111.3 . .
C21 C20 H20B 111.3 . .
H20A C20 H20B 109.2 . .
C22 C21 C20 112.1(12) . .
C22 C21 H21A 109.2 . .
C20 C21 H21A 109.2 . .
C22 C21 H21B 109.2 . .
C20 C21 H21B 109.2 . .
H21A C21 H21B 107.9 . .
C21 C22 C23 108.8(10) . .
C21 C22 H22A 109.9 . .
C23 C22 H22A 109.9 . .
C21 C22 H22B 109.9 . .
C23 C22 H22B 109.9 . .
H22A C22 H22B 108.3 . .
N5 C23 C22 104.7(10) . .
N5 C23 H23A 110.8 . .
C22 C23 H23A 110.8 . .
N5 C23 H23B 110.8 . .
C22 C23 H23B 110.8 . .
H23A C23 H23B 108.9 . .
C25 C24 O2 113(3) . .
C25 C24 H24A 109.0 . .
O2 C24 H24A 109.0 . .
C25 C24 H24B 109.0 . .
O2 C24 H24B 109.0 . .
H24A C24 H24B 107.8 . .
C24 C25 H25A 109.5 . .
C24 C25 H25B 109.5 . .
H25A C25 H25B 109.5 . .
C24 C25 H25C 109.5 . .
H25A C25 H25C 109.5 . .
H25B C25 H25C 109.5 . .

loop_
_geom_bond_atom_site_label_1
_geom_bond_atom_site_label_2
_geom_bond_distance
_geom_bond_site_symmetry_2
Pr1 O1 2.480(5) .
Pr1 O1 2.499(5) 2_666
Pr1 O2 2.549(5) .
Pr1 N1 2.627(7) .
Pr1 N3 2.638(7) 2_666
Pr1 S1 2.968(2) .
Pr1 S2 2.982(2) .
Pr1 S4 2.999(2) .
Pr1 S3 3.006(2) .
S1 C14 1.721(7) .
S2 C14 1.687(9) .
S3 C19 1.699(8) .
S4 C19 1.713(9) .
O1 C6 1.311(8) .
O1 Pr1 2.499(5) 2_666
O2 C24 1.47(3) .
N1 C1 1.319(10) .
N1 C5 1.356(10) .
N2 C6 1.332(10) .
N2 N3 1.411(9) .
N3 C7 1.298(11) .
N3 Pr1 2.639(7) 2_666
N4 C14 1.328(10) .
N4 C15 1.471(11) .
N4 C18 1.476(10) .
N5 C19 1.334(10) .
N5 C20 1.459(12) .
N5 C23 1.475(11) .
C1 C2 1.403(12) .
C1 H1 0.9500 .
C2 C3 1.377(13) .
C2 H2 0.9500 .
C3 C4 1.457(14) .
C3 H3 0.9500 .
C4 C5 1.385(12) .
C4 H4 0.9500 .
C5 C6 1.453(10) .
C7 C8 1.433(12) .
C7 H7 0.9500 .
C8 C9 1.356(13) .
C8 C13 1.383(17) .
C9 C10 1.420(14) .
C9 H9 0.9500 .
C10 C11 1.371(18) .
C10 H10 0.9500 .
C11 C12 1.36(2) .
C11 H11 0.9500 .
C12 C13 1.42(2) .
C12 H12 0.9500 .
C13 H13 0.9500 .
C15 C16 1.503(14) .
C15 H15A 0.9900 .
C15 H15B 0.9900 .
C16 C17 1.389(16) .
C16 H16A 0.9900 .
C16 H16B 0.9900 .
C17 C18 1.499(14) .
C17 H17A 0.9900 .
C17 H17B 0.9900 .
C18 H18A 0.9900 .
C18 H18B 0.9900 .
C20 C21 1.501(15) .
C20 H20A 0.9900 .
C20 H20B 0.9900 .
C21 C22 1.381(19) .
C21 H21A 0.9900 .
C21 H21B 0.9900 .
C22 C23 1.483(15) .
C22 H22A 0.9900 .
C22 H22B 0.9900 .
C23 H23A 0.9900 .
C23 H23B 0.9900 .
C24 C25 1.33(3) .
C24 H24A 0.9900 .
C24 H24B 0.9900 .
C25 H25A 0.9800 .
C25 H25B 0.9800 .
C25 H25C 0.9800 .

loop_
_geom_torsion_atom_site_label_1
_geom_torsion_atom_site_label_2
_geom_torsion_atom_site_label_3
_geom_torsion_atom_site_label_4
_geom_torsion
_geom_torsion_site_symmetry_1
_geom_torsion_site_symmetry_2
_geom_torsion_site_symmetry_3
_geom_torsion_site_symmetry_4
C6 N2 N3 C7 176.0(7) . . . .
C6 N2 N3 Pr1 -9.5(8) . . . 2_666
C5 N1 C1 C2 0.1(12) . . . .
Pr1 N1 C1 C2 -165.8(6) . . . .
N1 C1 C2 C3 1.0(13) . . . .
C1 C2 C3 C4 -1.7(13) . . . .
C2 C3 C4 C5 1.4(14) . . . .
C1 N1 C5 C4 -0.5(11) . . . .
Pr1 N1 C5 C4 166.3(6) . . . .
C1 N1 C5 C6 -178.1(7) . . . .
Pr1 N1 C5 C6 -11.3(8) . . . .
C3 C4 C5 N1 -0.3(13) . . . .
C3 C4 C5 C6 177.2(8) . . . .
Pr1 O1 C6 N2 -169.3(5) . . . .
Pr1 O1 C6 N2 11.2(9) 2_666 . . .
Pr1 O1 C6 C5 10.5(8) . . . .
Pr1 O1 C6 C5 -169.0(5) 2_666 . . .
N3 N2 C6 O1 -0.5(10) . . . .
N3 N2 C6 C5 179.6(6) . . . .
N1 C5 C6 O1 1.3(10) . . . .
C4 C5 C6 O1 -176.2(7) . . . .
N1 C5 C6 N2 -178.8(6) . . . .
C4 C5 C6 N2 3.6(11) . . . .
N2 N3 C7 C8 0.3(15) . . . .
Pr1 N3 C7 C8 -173.8(8) 2_666 . . .
N3 C7 C8 C9 -1.7(19) . . . .
N3 C7 C8 C13 174.3(16) . . . .
C13 C8 C9 C10 5(2) . . . .
C7 C8 C9 C10 -179.4(10) . . . .
C8 C9 C10 C11 -2(2) . . . .
C9 C10 C11 C12 -1(4) . . . .
C10 C11 C12 C13 2(5) . . . .
C9 C8 C13 C12 -4(4) . . . .
C7 C8 C13 C12 179(2) . . . .
C11 C12 C13 C8 1(5) . . . .
C15 N4 C14 S2 177.5(8) . . . .
C18 N4 C14 S2 -0.1(12) . . . .
C15 N4 C14 S1 -1.7(13) . . . .
C18 N4 C14 S1 -179.4(7) . . . .
Pr1 S2 C14 N4 -169.4(7) . . . .
Pr1 S2 C14 S1 9.8(5) . . . .
Pr1 S1 C14 N4 169.4(7) . . . .
Pr1 S1 C14 S2 -9.9(5) . . . .
C14 N4 C15 C16 -179.5(11) . . . .
C18 N4 C15 C16 -1.6(14) . . . .
N4 C15 C16 C17 13.0(19) . . . .
C15 C16 C17 C18 -20(2) . . . .
C14 N4 C18 C17 168.7(10) . . . .
C15 N4 C18 C17 -9.2(13) . . . .
C16 C17 C18 N4 17.7(17) . . . .
C20 N5 C19 S3 0.5(12) . . . .
C23 N5 C19 S3 -179.6(7) . . . .
C20 N5 C19 S4 -179.1(7) . . . .
C23 N5 C19 S4 0.8(12) . . . .
Pr1 S3 C19 N5 175.4(6) . . . .
Pr1 S3 C19 S4 -5.0(5) . . . .
Pr1 S4 C19 N5 -175.4(6) . . . .
Pr1 S4 C19 S3 5.0(5) . . . .
C19 N5 C20 C21 -178.0(10) . . . .
C23 N5 C20 C21 2.1(12) . . . .
N5 C20 C21 C22 -5.4(18) . . . .
C20 C21 C22 C23 7(2) . . . .
C19 N5 C23 C22 -178.4(9) . . . .
C20 N5 C23 C22 1.5(12) . . . .
C21 C22 C23 N5 -4.9(16) . . . .
Pr1 O2 C24 C25 -134.0(14) . . . .
